data_4338273
loop_
_publ_author_name
'Lin, Lang'
'Yu, Rongmin'
'Wu, Xiao-Yuan'
'Yang, Wen-Bin'
'Zhang, Jian'
'Guo, Xiang-Guang'
'Lin, Zu-Jin'
'Lu, Can-Zhong'

_publ_section_title
;
 Enantioselective inclusion of alcohols by solvent-controlled assembled
 flexible metal-organic frameworks.
;
_journal_issue 10
_journal_name_full 'Inorganic chemistry'
_journal_page_first 4794
_journal_page_last 4796
_journal_paper_doi 10.1021/ic500436g
_journal_volume 53
_journal_year 2014
_chemical_absolute_configuration ad
_chemical_formula_moiety 'C19 H24 Cu2 N6 O6 '
_chemical_formula_sum 'C19 H24 Cu2 N6 O6'
_chemical_formula_weight 559.52
_chemical_name_systematic
;
 ?
;
_space_group_crystal_system tetragonal
_space_group_IT_number 92
_space_group_name_Hall 'P 4abw 2nw'
_space_group_name_H-M_alt 'P 41 21 2'
_symmetry_space_group_name_Hall 'P 4abw 2nw'
_symmetry_space_group_name_H-M 'P 41 21 2'
_atom_sites_solution_hydrogens geom
_atom_sites_solution_primary direct
_atom_sites_solution_secondary difmap
_audit_creation_method SHELXL-2013
_cell_angle_alpha 90
_cell_angle_beta 90
_cell_angle_gamma 90
_cell_formula_units_Z 4
_cell_length_a 13.533(2)
_cell_length_b 13.533(2)
_cell_length_c 14.972(4)
_cell_measurement_reflns_used 8775
_cell_measurement_temperature 293(2)
_cell_measurement_theta_max 33.4158
_cell_measurement_theta_min 2.0285
_cell_volume 2742.0(9)
_computing_cell_refinement 'CrystalClear (Rigaku Inc., 2008)'
_computing_data_collection 'CrystalClear (Rigaku Inc., 2008)'
_computing_data_reduction 'CrystalClear (Rigaku Inc., 2008)'
_computing_molecular_graphics DIAMOND
_computing_publication_material 'SHELXL-2013 (Sheldrick, 2013)'
_computing_structure_refinement 'SHELXL-2013 (Sheldrick, 2013)'
_computing_structure_solution 'SHELXL-2013 (Sheldrick, 2013)'
_diffrn_ambient_temperature 293(2)
_diffrn_measured_fraction_theta_full 0.996
_diffrn_measured_fraction_theta_max 0.965
_diffrn_measurement_method CCD_Profile_fitting
_diffrn_radiation_type MoK\a
_diffrn_radiation_wavelength 0.71073
_diffrn_reflns_av_R_equivalents 0.0463
_diffrn_reflns_av_unetI/netI 0.0326
_diffrn_reflns_Laue_measured_fraction_full 0.996
_diffrn_reflns_Laue_measured_fraction_max 0.965
_diffrn_reflns_limit_h_max 20
_diffrn_reflns_limit_h_min -20
_diffrn_reflns_limit_k_max 20
_diffrn_reflns_limit_k_min -19
_diffrn_reflns_limit_l_max 22
_diffrn_reflns_limit_l_min -23
_diffrn_reflns_number 29686
_diffrn_reflns_point_group_measured_fraction_full 0.997
_diffrn_reflns_point_group_measured_fraction_max 0.957
_diffrn_reflns_theta_full 25.242
_diffrn_reflns_theta_max 33.536
_diffrn_reflns_theta_min 2.028
_exptl_absorpt_coefficient_mu 1.591
_exptl_absorpt_correction_T_max 0.853
_exptl_absorpt_correction_T_min 0.735
_exptl_absorpt_correction_type multi-scan
_exptl_crystal_colour blue
_exptl_crystal_density_diffrn 1.355
_exptl_crystal_description block
_exptl_crystal_F_000 1144
_exptl_crystal_size_max 0.200
_exptl_crystal_size_mid 0.200
_exptl_crystal_size_min 0.100
_refine_diff_density_max 1.274
_refine_diff_density_min -0.988
_refine_diff_density_rms 0.349
_refine_ls_abs_structure_details
;
 Flack x determined using 1591 quotients [(I+)-(I-)]/[(I+)+(I-)]
 (Parsons and Flack (2004), Acta Cryst. A60, s61).
;
_refine_ls_abs_structure_Flack 0.014(6)
_refine_ls_extinction_coef 0.075(7)
_refine_ls_extinction_expression Fc^*^=kFc[1+0.001xFc^2^\l^3^/sin(2\q)]^-1/4^
_refine_ls_extinction_method SHELXL
_refine_ls_goodness_of_fit_ref 0.997
_refine_ls_hydrogen_treatment mixed
_refine_ls_matrix_type full
_refine_ls_number_parameters 155
_refine_ls_number_reflns 5155
_refine_ls_number_restraints 0
_refine_ls_restrained_S_all 0.997
_refine_ls_R_factor_all 0.0781
_refine_ls_R_factor_gt 0.0640
_refine_ls_shift/su_max 0.000
_refine_ls_shift/su_mean 0.000
_refine_ls_structure_factor_coef Fsqd
_refine_ls_weighting_details
;
 w=1/[\s^2^(Fo^2^)+(0.1540P)^2^]
 where P=(Fo^2^+2Fc^2^)/3
;
_refine_ls_weighting_scheme calc
_refine_ls_wR_factor_gt 0.1847
_refine_ls_wR_factor_ref 0.2008
_reflns_Friedel_coverage 0.726
_reflns_Friedel_fraction_full 0.999
_reflns_Friedel_fraction_max 0.945
_reflns_number_gt 4608
_reflns_number_total 5155
_reflns_threshold_expression 'I > 2\s(I)'
_cod_data_source_file ic500436g_si_001.cif
_cod_data_source_block L-2
_cod_depositor_comments 'Adding full bibliography for 4338272--4338281.cif.'
_cod_original_cell_volume 2742.1(11)
_cod_database_code 4338273
_shelx_space_group_comment
;
The symmetry employed for this shelxl refinement is uniquely defined
by the following loop, which should always be used as a source of
symmetry information in preference to the above space-group names.
They are only intended as comments.
;
_shelx_estimated_absorpt_t_min 0.741
_shelx_estimated_absorpt_t_max 0.857
_shelxl_version_number 2013-2

loop_
_space_group_symop_operation_xyz
'x, y, z'
'-x, -y, z+1/2'
'-y+1/2, x+1/2, z+1/4'
'y+1/2, -x+1/2, z+3/4'
'-x+1/2, y+1/2, -z+1/4'
'x+1/2, -y+1/2, -z+3/4'
'y, x, -z'
'-y, -x, -z+1/2'

loop_
_atom_site_label
_atom_site_type_symbol
_atom_site_fract_x
_atom_site_fract_y
_atom_site_fract_z
_atom_site_U_iso_or_equiv
_atom_site_adp_type
_atom_site_occupancy
_atom_site_site_symmetry_order
_atom_site_calc_flag
_atom_site_refinement_flags_posn
_atom_site_refinement_flags_adp
_atom_site_refinement_flags_occupancy
Cu1 Cu 0.47309(4) 0.20446(4) 0.03528(3) 0.0374(2) Uani 1 1 d . . .
O1 O 0.3830(3) 0.2954(3) 0.1040(2) 0.0476(8) Uani 1 1 d . . .
O3 O 0.3816(3) 0.0651(3) 0.0440(2) 0.0504(9) Uani 1 1 d . . .
O2 O 0.5537(3) 0.1396(3) -0.0592(2) 0.0406(7) Uani 1 1 d . . .
N3 N 0.4155(3) 0.2679(3) -0.0671(2) 0.0397(7) Uani 1 1 d . . .
C2 C 0.4519(4) 0.2404(4) -0.1547(3) 0.0427(9) Uani 1 1 d . . .
H2A H 0.3973 0.2136 -0.1901 0.051 Uiso 1 1 calc R U .
C6 C 0.7052(4) 0.1725(3) 0.2175(3) 0.0410(8) Uani 1 1 d . . .
N2 N 0.5519(3) 0.1230(4) 0.2043(3) 0.0466(9) Uani 1 1 d . . .
H2B H 0.4961 0.0953 0.2158 0.056 Uiso 1 1 calc R U .
C4 C 0.5295(4) 0.1588(3) -0.1394(3) 0.0381(8) Uani 1 1 d . . .
C1 C 0.3472(4) 0.3322(3) -0.0504(3) 0.0380(8) Uani 1 1 d . . .
C7 C 0.6326(5) 0.1155(4) 0.2567(4) 0.0517(12) Uani 1 1 d . . .
C5 C 0.6623(4) 0.2097(4) 0.1385(3) 0.0439(9) Uani 1 1 d . . .
N1 N 0.5694(3) 0.1790(3) 0.1315(3) 0.0400(8) Uani 1 1 d . . .
C10 C 0.8093(4) 0.1907(4) 0.2500 0.0507(16) Uani 1 2 d S T P
C9 C 0.6308(8) 0.0535(8) 0.3398(6) 0.095(4) Uani 1 1 d . . .
H9A H 0.5667 0.0239 0.3465 0.143 Uiso 1 1 calc R U .
H9B H 0.6445 0.0943 0.3908 0.143 Uiso 1 1 calc R U .
H9C H 0.6799 0.0025 0.3355 0.143 Uiso 1 1 calc R U .
C8 C 0.7088(7) 0.2735(9) 0.0680(5) 0.095(4) Uani 1 1 d . . .
H8A H 0.6613 0.2869 0.0219 0.142 Uiso 1 1 calc R U .
H8B H 0.7646 0.2398 0.0428 0.142 Uiso 1 1 calc R U .
H8C H 0.7301 0.3345 0.0943 0.142 Uiso 1 1 calc R U .
C3 C 0.4973(9) 0.3283(6) -0.2041(5) 0.091(3) Uani 1 1 d . . .
H3A H 0.4478 0.3782 -0.2128 0.136 Uiso 1 1 calc R U .
H3B H 0.5217 0.3068 -0.2610 0.136 Uiso 1 1 calc R U .
H3C H 0.5507 0.3550 -0.1695 0.136 Uiso 1 1 calc R U .
H10A H 0.822(6) 0.157(6) 0.298(4) 0.051(18) Uiso 1 1 d . . .

loop_
_atom_site_aniso_label
_atom_site_aniso_U_11
_atom_site_aniso_U_22
_atom_site_aniso_U_33
_atom_site_aniso_U_23
_atom_site_aniso_U_13
_atom_site_aniso_U_12
Cu1 0.0409(3) 0.0396(3) 0.0317(3) 0.00083(18) -0.00006(18) 0.00711(18)
O1 0.0531(19) 0.058(2) 0.0316(12) 0.0013(14) -0.0006(13) 0.0203(16)
O3 0.059(2) 0.055(2) 0.0375(15) 0.0046(15) 0.0077(15) -0.0168(17)
O2 0.0428(16) 0.0416(17) 0.0375(14) -0.0002(12) 0.0028(11) 0.0101(12)
N3 0.048(2) 0.0399(18) 0.0308(13) 0.0026(13) 0.0033(14) 0.0103(14)
C2 0.052(3) 0.044(2) 0.0316(16) -0.0013(15) 0.0030(15) 0.0098(18)
C6 0.043(2) 0.0389(19) 0.0414(18) -0.0015(16) -0.0045(16) -0.0042(16)
N2 0.042(2) 0.062(3) 0.0356(16) 0.0070(17) -0.0057(14) -0.0146(18)
C4 0.0388(19) 0.0371(19) 0.0385(17) -0.0024(14) 0.0048(15) 0.0036(15)
C1 0.044(2) 0.040(2) 0.0297(15) -0.0022(13) 0.0023(14) 0.0084(15)
C7 0.059(3) 0.049(3) 0.047(2) 0.008(2) -0.014(2) -0.018(2)
C5 0.044(2) 0.047(2) 0.041(2) 0.0018(18) -0.0007(17) -0.0089(18)
N1 0.0412(18) 0.045(2) 0.0340(15) 0.0019(14) -0.0034(14) -0.0012(15)
C10 0.043(2) 0.043(2) 0.067(5) -0.009(2) -0.009(2) 0.001(3)
C9 0.106(7) 0.101(6) 0.078(5) 0.049(5) -0.053(5) -0.062(5)
C8 0.083(5) 0.141(9) 0.060(4) 0.033(5) -0.016(4) -0.061(6)
C3 0.142(8) 0.062(4) 0.069(4) 0.018(3) 0.059(5) 0.018(5)

loop_
_atom_type_symbol
_atom_type_description
_atom_type_scat_dispersion_real
_atom_type_scat_dispersion_imag
_atom_type_scat_source
C C 0.0033 0.0016 'International Tables Vol C Tables 4.2.6.8 and 6.1.1.4'
H H 0.0000 0.0000 'International Tables Vol C Tables 4.2.6.8 and 6.1.1.4'
N N 0.0061 0.0033 'International Tables Vol C Tables 4.2.6.8 and 6.1.1.4'
O O 0.0106 0.0060 'International Tables Vol C Tables 4.2.6.8 and 6.1.1.4'
Cu Cu 0.3201 1.2651 'International Tables Vol C Tables 4.2.6.8 and 6.1.1.4'

loop_
_geom_angle_atom_site_label_1
_geom_angle_atom_site_label_2
_geom_angle_atom_site_label_3
_geom_angle
_geom_angle_site_symmetry_1
_geom_angle_site_symmetry_3
N3 Cu1 N1 158.16(19) . .
N3 Cu1 O2 81.56(15) . .
N1 Cu1 O2 94.55(15) . .
N3 Cu1 O1 83.60(14) . .
N1 Cu1 O1 97.69(16) . .
O2 Cu1 O1 164.58(14) . .
N3 Cu1 O3 101.34(18) . .
N1 Cu1 O3 100.02(17) . .
O2 Cu1 O3 88.48(15) . .
O1 Cu1 O3 98.55(17) . .
C1 O1 Cu1 110.0(3) 7 .
C4 O3 Cu1 127.9(3) 3_545 .
C4 O2 Cu1 116.1(3) . .
C1 N3 C2 126.2(4) . .
C1 N3 Cu1 115.9(3) . .
C2 N3 Cu1 117.9(3) . .
N3 C2 C3 112.0(5) . .
N3 C2 C4 106.4(4) . .
C3 C2 C4 110.8(5) . .
C7 C6 C5 105.2(4) . .
C7 C6 C10 128.2(4) . .
C5 C6 C10 126.6(4) . .
C7 N2 N1 111.7(4) . .
O3 C4 O2 124.9(4) 4_554 .
O3 C4 C2 117.6(4) 4_554 .
O2 C4 C2 117.5(4) . .
O1 C1 N3 129.6(4) 7 .
O1 C1 C1 118.5(5) 7 7
N3 C1 C1 111.9(5) . 7
N2 C7 C6 106.7(4) . .
N2 C7 C9 120.7(6) . .
C6 C7 C9 132.5(6) . .
N1 C5 C6 110.2(4) . .
N1 C5 C8 121.4(5) . .
C6 C5 C8 128.4(5) . .
C5 N1 N2 106.1(4) . .
C5 N1 Cu1 128.9(4) . .
N2 N1 Cu1 124.9(3) . .
C6 C10 C6 114.0(6) 8_665 .

loop_
_geom_bond_atom_site_label_1
_geom_bond_atom_site_label_2
_geom_bond_distance
_geom_bond_site_symmetry_2
Cu1 N3 1.922(4) .
Cu1 N1 1.972(4) .
Cu1 O2 1.990(3) .
Cu1 O1 2.015(4) .
Cu1 O3 2.261(4) .
O1 C1 1.268(5) 7
O3 C4 1.235(5) 3_545
O2 C4 1.272(5) .
N3 C1 1.294(5) .
N3 C2 1.450(5) .
C2 C3 1.529(9) .
C2 C4 1.541(7) .
C6 C7 1.380(7) .
C6 C5 1.412(7) .
C6 C10 1.510(7) .
N2 C7 1.348(7) .
N2 N1 1.349(6) .
C4 O3 1.235(5) 4_554
C1 O1 1.268(5) 7
C1 C1 1.535(8) 7
C7 C9 1.502(8) .
C5 N1 1.328(6) .
C5 C8 1.501(9) .
C10 C6 1.510(7) 8_665
